data_7158399
loop_
_publ_author_name
'Khan, Tabassum'
'Rajesh, Pallava'
'Arun, Doma'
'Yaragorla, Srinivasarao'

_publ_section_title
;
 Stereoselective sulfenylation of oxindole-derived propargyl alcohols to
 access sulfenylated-3-alkenyloxindoles.
;
_journal_issue 46
_journal_name_full 'Organic &amp; biomolecular chemistry'
_journal_page_first 10201
_journal_page_last 10209
_journal_paper_doi 10.1039/d1ob01921j
_journal_volume 19
_journal_year 2021
_chemical_formula_moiety 'C22 H17 N O S'
_chemical_formula_sum 'C22 H17 N O S'
_chemical_formula_weight 343.42
_space_group_crystal_system triclinic
_space_group_IT_number 2
_space_group_name_Hall '-P 1'
_space_group_name_H-M_alt 'P -1'
_atom_sites_solution_hydrogens geom
_audit_creation_date 2021-09-14
_audit_creation_method
;
Olex2 1.2
(compiled 2018.05.29 svn.r3508 for OlexSys, GUI svn.r5506)
;
_audit_update_record
;
2021-09-15 deposited with the CCDC.	2021-11-12 downloaded from the CCDC.
;
_cell_angle_alpha 115.159(12)
_cell_angle_beta 102.060(13)
_cell_angle_gamma 95.668(13)
_cell_formula_units_Z 2
_cell_length_a 7.472(2)
_cell_length_b 10.980(3)
_cell_length_c 12.170(4)
_cell_measurement_reflns_used 3248
_cell_measurement_temperature 298.22
_cell_measurement_theta_max 23.96
_cell_measurement_theta_min 2.85
_cell_volume 863.7(5)
_computing_cell_refinement 'SAINT v8.37A (Bruker, 2015)'
_computing_data_reduction 'SAINT v8.37A (Bruker, 2015)'
_computing_molecular_graphics 'Olex2 (Dolomanov et al., 2009)'
_computing_publication_material 'Olex2 (Dolomanov et al., 2009)'
_computing_structure_refinement 'ShelXL (Sheldrick, 2015)'
_computing_structure_solution 'SHELXT 2014/5 (Sheldrick, 2014)'
_diffrn_ambient_temperature 298.22
_diffrn_measured_fraction_theta_full 0.999
_diffrn_measured_fraction_theta_max 0.990
_diffrn_measurement_device_type 'Bruker APEX-II CCD'
_diffrn_measurement_method '\f and \w scans'
_diffrn_radiation_type MoK\a
_diffrn_radiation_wavelength 0.71073
_diffrn_reflns_av_R_equivalents 0.2059
_diffrn_reflns_av_unetI/netI 0.1347
_diffrn_reflns_Laue_measured_fraction_full 0.999
_diffrn_reflns_Laue_measured_fraction_max 0.990
_diffrn_reflns_limit_h_max 9
_diffrn_reflns_limit_h_min -9
_diffrn_reflns_limit_k_max 14
_diffrn_reflns_limit_k_min -14
_diffrn_reflns_limit_l_max 15
_diffrn_reflns_limit_l_min -15
_diffrn_reflns_number 27526
_diffrn_reflns_point_group_measured_fraction_full 0.999
_diffrn_reflns_point_group_measured_fraction_max 0.990
_diffrn_reflns_theta_full 25.242
_diffrn_reflns_theta_max 27.750
_diffrn_reflns_theta_min 2.852
_diffrn_standards_number 0
_exptl_absorpt_coefficient_mu 0.196
_exptl_absorpt_correction_T_max 0.7456
_exptl_absorpt_correction_T_min 0.6669
_exptl_absorpt_correction_type multi-scan
_exptl_absorpt_process_details
;
SADABS-2014/5 (Bruker,2014/5) was used for absorption correction.
wR2(int) was 0.1666 before and 0.0789 after correction.
The Ratio of minimum to maximum transmission is 0.8944.
The \l/2 correction factor is 0.00150.
;
_exptl_crystal_colour 'dull yellowish yellow'
_exptl_crystal_colour_lustre dull
_exptl_crystal_colour_modifier yellowish
_exptl_crystal_colour_primary yellow
_exptl_crystal_density_diffrn 1.320
_exptl_crystal_description block
_exptl_crystal_F_000 360
_exptl_crystal_size_max 0.16
_exptl_crystal_size_mid 0.14
_exptl_crystal_size_min 0.12
_refine_diff_density_max 0.206
_refine_diff_density_min -0.361
_refine_diff_density_rms 0.046
_refine_ls_extinction_method none
_refine_ls_goodness_of_fit_ref 1.076
_refine_ls_hydrogen_treatment constr
_refine_ls_matrix_type full
_refine_ls_number_parameters 226
_refine_ls_number_reflns 4034
_refine_ls_number_restraints 0
_refine_ls_restrained_S_all 1.076
_refine_ls_R_factor_all 0.1915
_refine_ls_R_factor_gt 0.0779
_refine_ls_shift/su_max 0.000
_refine_ls_shift/su_mean 0.000
_refine_ls_structure_factor_coef Fsqd
_refine_ls_weighting_details 'w=1/[\s^2^(Fo^2^)+(0.0309P)^2^+0.7274P] where P=(Fo^2^+2Fc^2^)/3'
_refine_ls_weighting_scheme calc
_refine_ls_wR_factor_gt 0.1371
_refine_ls_wR_factor_ref 0.1640
_reflns_Friedel_coverage 0.000
_reflns_number_gt 1946
_reflns_number_total 4034
_reflns_threshold_expression 'I > 2\s(I)'
_cod_data_source_file d1ob01921j2.cif
_cod_data_source_block ysr32a_0m_a
_cod_depositor_comments 'Adding full bibliography for 7158399.cif.'
_cod_database_code 7158399
_shelx_shelxl_version_number 2018/3
_shelx_space_group_comment
;
The symmetry employed for this shelxl refinement is uniquely defined
by the following loop, which should always be used as a source of
symmetry information in preference to the above space-group names.
They are only intended as comments.
;
_shelx_estimated_absorpt_t_max 0.977
_shelx_estimated_absorpt_t_min 0.969
_olex2_refinement_description
;
1. Fixed Uiso
 At 1.2 times of:
  All C(H) groups, All C(H,H) groups, All N(H) groups
2.a Secondary CH2 refined with riding coordinates:
 C7(H7A,H7B)
2.b Aromatic/amide H refined with riding coordinates:
 N1(H1), C13(H13), C16(H16), C2(H2), C14(H14), C15(H15), C18(H18), C3(H3),
 C22(H22), C6(H6), C4(H4), C19(H19), C20(H20), C21(H21), C5(H5)
;
_olex2_submission_original_sample_id SYTK-SPh-1
_olex2_submission_special_instructions 'No special instructions were received'

loop_
_space_group_symop_operation_xyz
'x, y, z'
'-x, -y, -z'

loop_
_atom_site_label
_atom_site_type_symbol
_atom_site_fract_x
_atom_site_fract_y
_atom_site_fract_z
_atom_site_U_iso_or_equiv
_atom_site_adp_type
_atom_site_occupancy
_atom_site_site_symmetry_order
_atom_site_calc_flag
_atom_site_refinement_flags_posn
_atom_site_refinement_flags_adp
_atom_site_refinement_flags_occupancy
_atom_site_disorder_assembly
_atom_site_disorder_group
S1 S 0.91136(16) 0.53267(11) 0.29576(11) 0.0821(5) Uani 1 1 d . . . . .
O1 O 0.4694(3) 0.8213(2) 0.3835(2) 0.0523(7) Uani 1 1 d . . . . .
N1 N 0.7233(4) 0.9558(3) 0.5508(2) 0.0456(8) Uani 1 1 d . . . . .
H1 H 0.672655 1.024066 0.585931 0.055 Uiso 1 1 calc R . . . .
C10 C 0.6327(5) 0.8398(3) 0.4428(3) 0.0414(8) Uani 1 1 d . . . . .
C1 C 0.4305(4) 0.4447(3) 0.2104(3) 0.0428(9) Uani 1 1 d . . . . .
C9 C 0.7684(4) 0.7480(3) 0.4159(3) 0.0384(8) Uani 1 1 d . . . . .
C12 C 0.9072(5) 0.9513(3) 0.5978(3) 0.0393(8) Uani 1 1 d . . . . .
C7 C 0.5493(5) 0.5645(3) 0.2107(3) 0.0438(9) Uani 1 1 d . . . . .
H7A H 0.574194 0.534286 0.129091 0.053 Uiso 1 1 calc R . . . .
H7B H 0.478849 0.636386 0.221625 0.053 Uiso 1 1 calc R . . . .
C11 C 0.9423(5) 0.8241(3) 0.5194(3) 0.0383(8) Uani 1 1 d . . . . .
C13 C 1.0416(5) 1.0509(3) 0.7019(3) 0.0486(9) Uani 1 1 d . . . . .
H13 H 1.015283 1.134525 0.752194 0.058 Uiso 1 1 calc R . . . .
C17 C 0.8256(5) 0.3874(3) 0.1470(3) 0.0479(9) Uani 1 1 d . . . . .
C16 C 1.1199(5) 0.8000(4) 0.5499(3) 0.0497(9) Uani 1 1 d . . . . .
H16 H 1.147818 0.716764 0.500059 0.060 Uiso 1 1 calc R . . . .
C8 C 0.7336(5) 0.6243(3) 0.3126(3) 0.0409(8) Uani 1 1 d . . . . .
C2 C 0.3337(5) 0.3323(4) 0.0981(4) 0.0544(10) Uani 1 1 d . . . . .
H2 H 0.342412 0.330790 0.022406 0.065 Uiso 1 1 calc R . . . .
C14 C 1.2168(5) 1.0234(4) 0.7296(3) 0.0549(10) Uani 1 1 d . . . . .
H14 H 1.309958 1.089148 0.799912 0.066 Uiso 1 1 calc R . . . .
C15 C 1.2554(5) 0.9000(4) 0.6545(3) 0.0575(10) Uani 1 1 d . . . . .
H15 H 1.374681 0.883598 0.674614 0.069 Uiso 1 1 calc R . . . .
C18 C 0.8313(6) 0.3968(5) 0.0390(4) 0.0708(12) Uani 1 1 d . . . . .
H18 H 0.872089 0.482080 0.043538 0.085 Uiso 1 1 calc R . . . .
C3 C 0.2243(5) 0.2219(4) 0.0951(5) 0.0667(12) Uani 1 1 d . . . . .
H3 H 0.161012 0.146386 0.018247 0.080 Uiso 1 1 calc R . . . .
C22 C 0.7643(5) 0.2617(4) 0.1383(4) 0.0667(12) Uani 1 1 d . . . . .
H22 H 0.759040 0.253678 0.210721 0.080 Uiso 1 1 calc R . . . .
C6 C 0.4110(6) 0.4450(5) 0.3193(4) 0.0785(14) Uani 1 1 d . . . . .
H6 H 0.472671 0.520497 0.396637 0.094 Uiso 1 1 calc R . . . .
C4 C 0.2094(6) 0.2240(5) 0.2044(5) 0.0799(14) Uani 1 1 d . . . . .
H4 H 0.136217 0.149611 0.203148 0.096 Uiso 1 1 calc R . . . .
C19 C 0.7778(8) 0.2821(7) -0.0748(4) 0.103(2) Uani 1 1 d . . . . .
H19 H 0.781752 0.289509 -0.147673 0.124 Uiso 1 1 calc R . . . .
C20 C 0.7192(7) 0.1580(7) -0.0826(6) 0.113(3) Uani 1 1 d . . . . .
H20 H 0.684751 0.079867 -0.160606 0.135 Uiso 1 1 calc R . . . .
C21 C 0.7101(6) 0.1464(4) 0.0225(7) 0.0955(19) Uani 1 1 d . . . . .
H21 H 0.667245 0.060761 0.016484 0.115 Uiso 1 1 calc R . . . .
C5 C 0.3016(7) 0.3350(6) 0.3162(5) 0.1019(18) Uani 1 1 d . . . . .
H5 H 0.290279 0.336532 0.391438 0.122 Uiso 1 1 calc R . . . .

loop_
_atom_site_aniso_label
_atom_site_aniso_U_11
_atom_site_aniso_U_22
_atom_site_aniso_U_33
_atom_site_aniso_U_23
_atom_site_aniso_U_13
_atom_site_aniso_U_12
S1 0.0643(7) 0.0654(7) 0.0658(7) -0.0090(5) -0.0057(6) 0.0319(6)
O1 0.0428(15) 0.0466(14) 0.0497(15) 0.0085(12) 0.0059(12) 0.0123(12)
N1 0.0484(18) 0.0358(15) 0.0416(17) 0.0067(13) 0.0134(14) 0.0117(13)
C10 0.045(2) 0.0366(18) 0.038(2) 0.0128(16) 0.0129(17) 0.0080(16)
C1 0.038(2) 0.046(2) 0.040(2) 0.0173(17) 0.0064(16) 0.0106(17)
C9 0.041(2) 0.0366(18) 0.0356(18) 0.0149(15) 0.0112(16) 0.0072(15)
C12 0.043(2) 0.0377(18) 0.0352(18) 0.0154(15) 0.0125(16) 0.0043(16)
C7 0.051(2) 0.0395(19) 0.0331(19) 0.0106(15) 0.0074(16) 0.0138(17)
C11 0.044(2) 0.0350(18) 0.0377(19) 0.0172(15) 0.0148(16) 0.0047(15)
C13 0.056(2) 0.042(2) 0.040(2) 0.0125(17) 0.0141(18) 0.0037(18)
C17 0.049(2) 0.040(2) 0.045(2) 0.0094(17) 0.0115(18) 0.0164(17)
C16 0.045(2) 0.046(2) 0.053(2) 0.0189(18) 0.0128(18) 0.0101(17)
C8 0.044(2) 0.0392(19) 0.0397(19) 0.0177(16) 0.0119(16) 0.0112(16)
C2 0.052(2) 0.047(2) 0.053(2) 0.0158(19) 0.0090(19) 0.0092(19)
C14 0.049(2) 0.058(2) 0.042(2) 0.0160(19) 0.0037(18) -0.0034(19)
C15 0.044(2) 0.066(3) 0.055(2) 0.024(2) 0.0061(19) 0.006(2)
C18 0.080(3) 0.078(3) 0.075(3) 0.041(3) 0.037(3) 0.044(2)
C3 0.055(3) 0.052(3) 0.075(3) 0.020(2) 0.005(2) 0.005(2)
C22 0.068(3) 0.062(3) 0.086(3) 0.037(2) 0.036(2) 0.031(2)
C6 0.084(3) 0.087(3) 0.044(3) 0.026(2) 0.005(2) -0.022(3)
C4 0.054(3) 0.080(3) 0.107(4) 0.056(3) 0.005(3) -0.006(2)
C19 0.104(4) 0.155(5) 0.047(3) 0.029(4) 0.021(3) 0.089(4)
C20 0.058(3) 0.109(5) 0.081(4) -0.029(4) -0.008(3) 0.035(3)
C21 0.060(3) 0.039(3) 0.156(5) 0.013(3) 0.035(4) 0.011(2)
C5 0.095(4) 0.131(5) 0.074(4) 0.064(4) 0.001(3) -0.033(4)

loop_
_atom_type_symbol
_atom_type_description
_atom_type_scat_dispersion_real
_atom_type_scat_dispersion_imag
_atom_type_scat_source
C C 0.0033 0.0016 'International Tables Vol C Tables 4.2.6.8 and 6.1.1.4'
H H 0.0000 0.0000 'International Tables Vol C Tables 4.2.6.8 and 6.1.1.4'
N N 0.0061 0.0033 'International Tables Vol C Tables 4.2.6.8 and 6.1.1.4'
O O 0.0106 0.0060 'International Tables Vol C Tables 4.2.6.8 and 6.1.1.4'
S S 0.1246 0.1234 'International Tables Vol C Tables 4.2.6.8 and 6.1.1.4'

loop_
_geom_angle_atom_site_label_1
_geom_angle_atom_site_label_2
_geom_angle_atom_site_label_3
_geom_angle
_geom_angle_site_symmetry_1
_geom_angle_site_symmetry_3
_geom_angle_publ_flag
C8 S1 C17 105.79(16) . . ?
C10 N1 C12 112.1(3) . . ?
O1 C10 N1 123.7(3) . . ?
O1 C10 C9 129.6(3) . . ?
N1 C10 C9 106.7(3) . . ?
C2 C1 C7 120.3(3) . . ?
C6 C1 C7 122.0(3) . . ?
C6 C1 C2 117.7(4) . . ?
C11 C9 C10 105.4(3) . . ?
C8 C9 C10 124.8(3) . . ?
C8 C9 C11 129.7(3) . . ?
N1 C12 C11 109.1(3) . . ?
C13 C12 N1 128.4(3) . . ?
C13 C12 C11 122.5(3) . . ?
C8 C7 C1 114.0(3) . . ?
C12 C11 C9 106.7(3) . . ?
C16 C11 C9 135.3(3) . . ?
C16 C11 C12 118.0(3) . . ?
C12 C13 C14 118.0(3) . . ?
C18 C17 S1 120.7(3) . . ?
C22 C17 S1 120.2(3) . . ?
C22 C17 C18 118.9(4) . . ?
C15 C16 C11 119.6(3) . . ?
C9 C8 S1 118.2(3) . . ?
C9 C8 C7 122.9(3) . . ?
C7 C8 S1 118.9(2) . . ?
C3 C2 C1 121.5(4) . . ?
C15 C14 C13 120.8(3) . . ?
C14 C15 C16 121.1(3) . . ?
C19 C18 C17 120.4(5) . . ?
C4 C3 C2 119.6(4) . . ?
C17 C22 C21 120.1(5) . . ?
C1 C6 C5 120.7(4) . . ?
C3 C4 C5 119.9(4) . . ?
C20 C19 C18 120.4(6) . . ?
C19 C20 C21 120.3(5) . . ?
C20 C21 C22 119.9(5) . . ?
C4 C5 C6 120.6(5) . . ?

loop_
_geom_bond_atom_site_label_1
_geom_bond_atom_site_label_2
_geom_bond_distance
_geom_bond_site_symmetry_2
_geom_bond_publ_flag
S1 C17 1.758(3) . ?
S1 C8 1.738(3) . ?
O1 C10 1.229(4) . ?
N1 C10 1.357(4) . ?
N1 C12 1.388(4) . ?
C10 C9 1.487(4) . ?
C1 C7 1.510(5) . ?
C1 C2 1.376(4) . ?
C1 C6 1.362(5) . ?
C9 C11 1.477(4) . ?
C9 C8 1.354(4) . ?
C12 C11 1.404(4) . ?
C12 C13 1.372(4) . ?
C7 C8 1.510(4) . ?
C11 C16 1.385(4) . ?
C13 C14 1.377(5) . ?
C17 C18 1.371(5) . ?
C17 C22 1.363(5) . ?
C16 C15 1.380(5) . ?
C2 C3 1.375(5) . ?
C14 C15 1.374(5) . ?
C18 C19 1.360(6) . ?
C3 C4 1.348(6) . ?
C22 C21 1.377(6) . ?
C6 C5 1.371(6) . ?
C4 C5 1.358(6) . ?
C19 C20 1.347(8) . ?
C20 C21 1.352(8) . ?
